data_4348425
loop_
_publ_author_name
'Ren, Min'
'Bao, Song-Song'
'Wang, Bing-Wu'
'Ferreira, Rute A. S.'
'Zheng, Li-Min'
'Carlos, Luis D.'

_publ_section_title
;
 Lanthanide phosphonates with pseudo-D5h local symmetry exhibiting
 magnetic and luminescence bifunctional properties
;
_journal_issue 6
_journal_name_full 'Inorganic Chemistry Frontiers'
_journal_page_first 558
_journal_paper_doi 10.1039/C4QI00242C
_journal_volume 2
_journal_year 2015
_chemical_formula_moiety 'C9 H24 Dy N3 O10 P3, Cl O4, 3(H2 O)'
_chemical_formula_sum 'C9 H30 Cl Dy N3 O17 P3'
_chemical_formula_weight 743.22
_space_group_crystal_system triclinic
_space_group_IT_number 2
_space_group_name_Hall '-P 1'
_space_group_name_H-M_alt 'P -1'
_atom_sites_solution_hydrogens mixed
_audit_creation_method SHELXL-2013
_audit_update_record
;
2015-01-05 deposited with the CCDC.
2015-04-19 downloaded from the CCDC.
;
_cell_angle_alpha 87.9626(18)
_cell_angle_beta 76.3602(17)
_cell_angle_gamma 75.8111(18)
_cell_formula_units_Z 2
_cell_length_a 9.1503(10)
_cell_length_b 9.2244(10)
_cell_length_c 15.1607(16)
_cell_measurement_reflns_used 4557
_cell_measurement_temperature 296(2)
_cell_measurement_theta_max 28.024
_cell_measurement_theta_min 2.441
_cell_volume 1205.3(2)
_computing_cell_refinement SMART
_computing_data_collection 'SMART (Bruker, 2000)'
_computing_data_reduction 'SAINT (Bruker, 2000)'
_computing_molecular_graphics SHELXTL
_computing_publication_material SHELXTL
_computing_structure_refinement 'SHELXL-2013 (Sheldrick, 2013)'
_computing_structure_solution 'SHELXTL (Bruker, 2000)'
_diffrn_ambient_temperature 296(2)
_diffrn_measured_fraction_theta_full 0.980
_diffrn_measured_fraction_theta_max 0.980
_diffrn_measurement_device_type 'Bruker APEX II'
_diffrn_radiation_type MoK\a
_diffrn_radiation_wavelength 0.71073
_diffrn_reflns_av_R_equivalents 0.0190
_diffrn_reflns_av_unetI/netI 0.0380
_diffrn_reflns_Laue_measured_fraction_full 0.980
_diffrn_reflns_Laue_measured_fraction_max 0.980
_diffrn_reflns_limit_h_max 8
_diffrn_reflns_limit_h_min -10
_diffrn_reflns_limit_k_max 11
_diffrn_reflns_limit_k_min -10
_diffrn_reflns_limit_l_max 17
_diffrn_reflns_limit_l_min -18
_diffrn_reflns_number 6104
_diffrn_reflns_point_group_measured_fraction_full 0.980
_diffrn_reflns_point_group_measured_fraction_max 0.980
_diffrn_reflns_theta_full 25.242
_diffrn_reflns_theta_max 25.244
_diffrn_reflns_theta_min 2.362
_exptl_absorpt_coefficient_mu 3.492
_exptl_absorpt_correction_T_max 0.845
_exptl_absorpt_correction_T_min 0.664
_exptl_absorpt_correction_type multi-scan
_exptl_absorpt_process_details 'SADABS(Bruker, 2000)'
_exptl_crystal_colour colorless
_exptl_crystal_density_diffrn 2.048
_exptl_crystal_description prism
_exptl_crystal_F_000 738
_exptl_crystal_size_max 0.350
_exptl_crystal_size_mid 0.100
_exptl_crystal_size_min 0.050
_refine_diff_density_max 0.811
_refine_diff_density_min -0.630
_refine_diff_density_rms 0.104
_refine_ls_extinction_method none
_refine_ls_goodness_of_fit_ref 1.003
_refine_ls_hydrogen_treatment constr
_refine_ls_matrix_type full
_refine_ls_number_parameters 344
_refine_ls_number_reflns 4267
_refine_ls_number_restraints 120
_refine_ls_restrained_S_all 1.021
_refine_ls_R_factor_all 0.0274
_refine_ls_R_factor_gt 0.0252
_refine_ls_shift/su_max 0.020
_refine_ls_shift/su_mean 0.001
_refine_ls_structure_factor_coef Fsqd
_refine_ls_weighting_details 'w=1/[\s^2^(Fo^2^)+(0.0333P)^2^] where P=(Fo^2^+2Fc^2^)/3'
_refine_ls_weighting_scheme calc
_refine_ls_wR_factor_gt 0.0599
_refine_ls_wR_factor_ref 0.0605
_reflns_Friedel_coverage 0.000
_reflns_number_gt 3930
_reflns_number_total 4267
_reflns_threshold_expression 'I > 2\s(I)'
_cod_data_source_file c4qi00242c2.cif
_cod_data_source_block Dy
_cod_database_code 4348425
_shelx_space_group_comment
;
The symmetry employed for this shelxl refinement is uniquely defined
by the following loop, which should always be used as a source of
symmetry information in preference to the above space-group names.
They are only intended as comments.
;
_shelx_estimated_absorpt_t_min 0.375
_shelx_estimated_absorpt_t_max 0.845
_shelxl_version_number 2013-4

loop_
_space_group_symop_operation_xyz
'x, y, z'
'-x, -y, -z'

loop_
_atom_site_label
_atom_site_type_symbol
_atom_site_fract_x
_atom_site_fract_y
_atom_site_fract_z
_atom_site_U_iso_or_equiv
_atom_site_adp_type
_atom_site_occupancy
_atom_site_site_symmetry_order
_atom_site_calc_flag
_atom_site_refinement_flags_posn
_atom_site_refinement_flags_adp
_atom_site_refinement_flags_occupancy
_atom_site_disorder_assembly
_atom_site_disorder_group
Dy1 Dy 0.20032(2) 0.21265(2) 0.49895(2) 0.01661(7) Uani 1 1 d . . . . .
P1 P 0.46485(11) 0.03479(12) 0.64487(6) 0.0199(2) Uani 1 1 d . . . . .
P2 P -0.04130(11) 0.00073(11) 0.63233(6) 0.0193(2) Uani 1 1 d . . . . .
P3 P 0.03082(12) 0.54378(11) 0.64291(7) 0.0202(2) Uani 1 1 d . . . . .
C1 C 0.1220(5) 0.0186(5) 0.8756(2) 0.0262(9) Uani 1 1 d . . . . .
H1A H 0.1991 -0.0558 0.8978 0.031 Uiso 1 1 calc R U . . .
H1B H 0.0748 0.0973 0.9216 0.031 Uiso 1 1 calc R U . . .
C2 C -0.0003(5) -0.0521(5) 0.8566(3) 0.0258(9) Uani 1 1 d . . . . .
H2A H 0.0484 -0.1402 0.8175 0.031 Uiso 1 1 calc R U . . .
H2B H -0.0597 -0.0824 0.9129 0.031 Uiso 1 1 calc R U . . .
C3 C -0.2151(5) 0.1703(5) 0.8727(3) 0.0289(10) Uani 1 1 d . . . . .
H3A H -0.1783 0.1813 0.9265 0.035 Uiso 1 1 calc R U . . .
H3B H -0.3119 0.1399 0.8916 0.035 Uiso 1 1 calc R U . . .
C4 C -0.2425(4) 0.3190(5) 0.8251(3) 0.0298(10) Uani 1 1 d . . . . .
H4A H -0.3111 0.3181 0.7853 0.036 Uiso 1 1 calc R U . . .
H4B H -0.2935 0.3987 0.8701 0.036 Uiso 1 1 calc R U . . .
C5 C 0.0234(4) 0.3489(5) 0.8271(3) 0.0245(9) Uani 1 1 d . . . . .
H5A H 0.0331 0.4505 0.8323 0.029 Uiso 1 1 calc R U . . .
H5B H -0.0175 0.3176 0.8878 0.029 Uiso 1 1 calc R U . . .
C6 C 0.1838(4) 0.2493(4) 0.7914(3) 0.0241(9) Uani 1 1 d . . . . .
H6A H 0.2235 0.2798 0.7303 0.029 Uiso 1 1 calc R U . . .
H6B H 0.2506 0.2679 0.8285 0.029 Uiso 1 1 calc R U . . .
C7 C 0.3645(4) -0.0054(5) 0.7573(3) 0.0250(9) Uani 1 1 d . . . . .
H7A H 0.3662 -0.1110 0.7592 0.030 Uiso 1 1 calc R U . . .
H7B H 0.4216 0.0133 0.8003 0.030 Uiso 1 1 calc R U . . .
C8 C -0.1635(5) -0.0019(5) 0.7439(2) 0.0265(9) Uani 1 1 d . . . . .
H8A H -0.2672 0.0578 0.7450 0.032 Uiso 1 1 calc R U . . .
H8B H -0.1702 -0.1037 0.7584 0.032 Uiso 1 1 calc R U . . .
C9 C -0.1329(5) 0.4950(4) 0.7228(3) 0.0282(9) Uani 1 1 d . . . . .
H9A H -0.1786 0.5750 0.7681 0.034 Uiso 1 1 calc R U . . .
H9B H -0.2108 0.4900 0.6900 0.034 Uiso 1 1 calc R U . . .
N1 N 0.1980(3) 0.0831(4) 0.7884(2) 0.0208(7) Uani 1 1 d . . . . .
H1C H 0.1488 0.0663 0.7461 0.025 Uiso 1 1 d R U . . .
N2 N -0.1021(4) 0.0574(4) 0.8123(2) 0.0220(7) Uani 1 1 d . . . . .
N3 N -0.0944(3) 0.3505(4) 0.7705(2) 0.0215(7) Uani 1 1 d . . . . .
H3C H -0.0501 0.2761 0.7278 0.026 Uiso 1 1 d R U . . .
O1 O 0.3488(3) 0.0841(3) 0.58913(18) 0.0277(6) Uani 1 1 d . . . . .
O2 O 0.5885(3) -0.1047(3) 0.61465(17) 0.0247(6) Uani 1 1 d . . . . .
O3 O 0.5313(3) 0.1681(3) 0.66518(19) 0.0309(7) Uani 1 1 d . . . . .
H3D H 0.5674 0.2043 0.6172 0.046 Uiso 1 1 calc R U . . .
O4 O 0.0000(3) 0.1521(3) 0.62107(17) 0.0213(6) Uani 1 1 d . . . . .
O5 O 0.1136(3) -0.1162(3) 0.63368(18) 0.0272(6) Uani 1 1 d . . . . .
H5C H 0.0945 -0.1933 0.6566 0.041 Uiso 1 1 calc R U . . .
O6 O -0.1241(3) -0.0354(3) 0.56512(17) 0.0237(6) Uani 1 1 d . . . . .
O7 O 0.1397(3) 0.3975(3) 0.60524(17) 0.0238(6) Uani 1 1 d . . . . .
O8 O -0.0438(3) 0.6400(3) 0.57601(18) 0.0292(7) Uani 1 1 d . . . . .
O9 O 0.1051(3) 0.6314(3) 0.69591(17) 0.0261(6) Uani 1 1 d . . . . .
Cl1 Cl 0.67982(17) 0.72436(17) 0.98163(9) 0.0565(4) Uani 1 1 d D U . . .
O10 O 0.625(2) 0.8409(18) 1.0469(11) 0.076(4) Uani 0.41(2) 1 d D U P A 1
O11 O 0.8129(19) 0.617(3) 0.9933(15) 0.120(5) Uani 0.41(2) 1 d D U P A 1
O12 O 0.698(3) 0.751(3) 0.8901(6) 0.107(5) Uani 0.41(2) 1 d D U P A 1
O13 O 0.580(2) 0.6295(19) 0.9997(15) 0.095(4) Uani 0.41(2) 1 d D U P A 1
O10' O 0.6746(17) 0.8648(11) 1.0164(10) 0.078(3) Uani 0.59(2) 1 d D U P A 2
O11' O 0.8400(9) 0.6587(16) 0.9615(12) 0.114(4) Uani 0.59(2) 1 d D U P A 2
O12' O 0.622(2) 0.757(2) 0.9051(7) 0.116(4) Uani 0.59(2) 1 d D U P A 2
O13' O 0.5853(13) 0.6561(15) 1.0465(11) 0.099(4) Uani 0.59(2) 1 d D U P A 2
O1W O 0.3681(3) 0.3881(3) 0.4460(2) 0.0392(8) Uani 1 1 d . . . . .
H1WA H 0.3372 0.4728 0.4744 0.059 Uiso 1 1 d R U . . .
H1WB H 0.4232 0.3943 0.3926 0.059 Uiso 1 1 d R U . . .
O2W O 0.5852(4) 0.4121(6) 0.2906(3) 0.0804(14) Uani 1 1 d . . . . .
H2WA H 0.6641 0.4334 0.3029 0.121 Uiso 1 1 d R U . . .
H2WB H 0.6107 0.3816 0.2354 0.121 Uiso 1 1 d R U . . .
O3W O 0.6642(5) 0.2932(4) 0.5189(2) 0.0641(11) Uani 1 1 d . . . . .
H3WB H 0.7386 0.2285 0.4854 0.096 Uiso 1 1 d R U . . .
H3WA H 0.5939 0.3265 0.4902 0.096 Uiso 1 1 d R U . . .
O4W O 0.3359(7) 0.6605(6) 0.9005(4) 0.121(2) Uani 1 1 d . . . . .
H4WA H 0.4285 0.6705 0.8929 0.182 Uiso 1 1 d R U . . .
H4WB H 0.3359 0.5772 0.9265 0.182 Uiso 1 1 d R U . . .

loop_
_atom_site_aniso_label
_atom_site_aniso_U_11
_atom_site_aniso_U_22
_atom_site_aniso_U_33
_atom_site_aniso_U_23
_atom_site_aniso_U_13
_atom_site_aniso_U_12
Dy1 0.01699(11) 0.01514(11) 0.01794(10) 0.00021(7) -0.00492(7) -0.00352(7)
P1 0.0175(5) 0.0212(6) 0.0189(5) 0.0014(4) -0.0031(4) -0.0019(4)
P2 0.0216(5) 0.0175(5) 0.0199(5) 0.0003(4) -0.0035(4) -0.0082(4)
P3 0.0257(6) 0.0141(5) 0.0212(5) 0.0004(4) -0.0084(4) -0.0026(4)
C1 0.027(2) 0.032(2) 0.017(2) 0.0061(17) -0.0014(16) -0.0065(18)
C2 0.031(2) 0.025(2) 0.020(2) 0.0044(17) -0.0029(17) -0.0082(18)
C3 0.028(2) 0.034(3) 0.023(2) 0.0002(18) 0.0011(17) -0.0110(19)
C4 0.021(2) 0.031(3) 0.033(2) -0.0013(19) 0.0017(18) -0.0057(18)
C5 0.029(2) 0.023(2) 0.021(2) -0.0013(17) -0.0057(17) -0.0045(18)
C6 0.023(2) 0.027(2) 0.022(2) 0.0011(17) -0.0057(17) -0.0063(17)
C7 0.021(2) 0.027(2) 0.023(2) 0.0035(17) -0.0039(16) 0.0004(17)
C8 0.028(2) 0.031(2) 0.022(2) 0.0058(18) -0.0044(17) -0.0122(18)
C9 0.030(2) 0.018(2) 0.034(2) 0.0036(18) -0.0088(19) -0.0007(18)
N1 0.0202(17) 0.0238(19) 0.0179(16) 0.0021(14) -0.0032(13) -0.0054(14)
N2 0.0255(18) 0.0231(19) 0.0177(16) 0.0024(14) -0.0042(14) -0.0075(14)
N3 0.0217(17) 0.0161(17) 0.0230(17) -0.0011(13) -0.0015(13) -0.0011(13)
O1 0.0234(15) 0.0343(17) 0.0241(14) 0.0055(13) -0.0087(12) -0.0021(13)
O2 0.0220(15) 0.0224(16) 0.0258(15) -0.0010(12) -0.0021(11) -0.0015(12)
O3 0.0339(17) 0.0295(17) 0.0310(16) 0.0011(13) -0.0058(13) -0.0126(13)
O4 0.0268(15) 0.0162(14) 0.0216(14) -0.0001(11) -0.0032(11) -0.0089(11)
O5 0.0241(15) 0.0212(16) 0.0361(16) 0.0066(13) -0.0062(12) -0.0068(12)
O6 0.0242(15) 0.0227(15) 0.0255(14) -0.0035(12) -0.0052(11) -0.0085(12)
O7 0.0304(16) 0.0177(15) 0.0233(14) -0.0008(11) -0.0071(12) -0.0046(12)
O8 0.0384(17) 0.0217(16) 0.0311(16) 0.0057(13) -0.0187(13) -0.0048(13)
O9 0.0353(16) 0.0194(15) 0.0265(15) 0.0000(12) -0.0125(12) -0.0067(12)
Cl1 0.0565(9) 0.0645(10) 0.0466(8) -0.0119(7) 0.0028(6) -0.0235(7)
O10 0.078(9) 0.092(7) 0.057(7) -0.022(6) -0.022(6) -0.006(6)
O11 0.079(7) 0.126(10) 0.106(10) 0.005(8) 0.019(7) 0.026(7)
O12 0.113(10) 0.149(9) 0.043(5) -0.013(6) 0.022(6) -0.037(9)
O13 0.114(7) 0.097(8) 0.079(9) -0.003(7) 0.001(8) -0.058(6)
O10' 0.087(8) 0.072(5) 0.081(8) -0.022(5) -0.015(5) -0.032(4)
O11' 0.063(5) 0.104(7) 0.130(9) 0.014(6) 0.042(5) -0.002(5)
O12' 0.115(9) 0.173(8) 0.062(5) -0.024(6) -0.026(5) -0.028(8)
O13' 0.090(5) 0.093(6) 0.094(7) 0.021(6) 0.022(6) -0.032(5)
O1W 0.0410(19) 0.0306(18) 0.0429(19) -0.0047(15) 0.0048(15) -0.0163(15)
O2W 0.050(3) 0.133(4) 0.063(3) 0.014(3) -0.008(2) -0.038(3)
O3W 0.084(3) 0.036(2) 0.055(2) 0.0058(18) 0.013(2) -0.010(2)
O4W 0.183(6) 0.077(4) 0.117(4) -0.003(3) -0.084(4) -0.008(4)

loop_
_atom_type_symbol
_atom_type_description
_atom_type_scat_dispersion_real
_atom_type_scat_dispersion_imag
_atom_type_scat_source
C C 0.0033 0.0016 'International Tables Vol C Tables 4.2.6.8 and 6.1.1.4'
H H 0.0000 0.0000 'International Tables Vol C Tables 4.2.6.8 and 6.1.1.4'
N N 0.0061 0.0033 'International Tables Vol C Tables 4.2.6.8 and 6.1.1.4'
O O 0.0106 0.0060 'International Tables Vol C Tables 4.2.6.8 and 6.1.1.4'
P P 0.1023 0.0942 'International Tables Vol C Tables 4.2.6.8 and 6.1.1.4'
Dy Dy -0.1892 4.4098 'International Tables Vol C Tables 4.2.6.8 and 6.1.1.4'
Cl Cl 0.1484 0.1585 'International Tables Vol C Tables 4.2.6.8 and 6.1.1.4'

loop_
_geom_angle_atom_site_label_1
_geom_angle_atom_site_label_2
_geom_angle_atom_site_label_3
_geom_angle
_geom_angle_site_symmetry_1
_geom_angle_site_symmetry_3
O8 Dy1 O1 172.95(10) 2_566 .
O8 Dy1 O6 81.28(10) 2_566 2_556
O1 Dy1 O6 104.25(10) . 2_556
O8 Dy1 O7 88.74(10) 2_566 .
O1 Dy1 O7 84.27(10) . .
O6 Dy1 O7 147.87(10) 2_556 .
O8 Dy1 O2 103.04(10) 2_566 2_656
O1 Dy1 O2 82.78(9) . 2_656
O6 Dy1 O2 75.22(9) 2_556 2_656
O7 Dy1 O2 136.90(10) . 2_656
O8 Dy1 O4 97.19(10) 2_566 .
O1 Dy1 O4 80.08(9) . .
O6 Dy1 O4 76.85(9) 2_556 .
O7 Dy1 O4 74.21(9) . .
O2 Dy1 O4 142.29(9) 2_656 .
O8 Dy1 O1W 83.61(10) 2_566 .
O1 Dy1 O1W 94.98(10) . .
O6 Dy1 O1W 136.40(9) 2_556 .
O7 Dy1 O1W 71.65(10) . .
O2 Dy1 O1W 68.80(10) 2_656 .
O4 Dy1 O1W 145.82(10) . .
O1 P1 O2 117.33(16) . .
O1 P1 O3 110.85(16) . .
O2 P1 O3 112.68(16) . .
O1 P1 C7 108.33(17) . .
O2 P1 C7 104.47(17) . .
O3 P1 C7 101.65(18) . .
O6 P2 O4 115.33(15) . .
O6 P2 O5 114.20(16) . .
O4 P2 O5 105.48(15) . .
O6 P2 C8 107.87(17) . .
O4 P2 C8 108.04(18) . .
O5 P2 C8 105.34(17) . .
O8 P3 O7 115.50(16) . .
O8 P3 O9 111.64(16) . .
O7 P3 O9 111.89(16) . .
O8 P3 C9 103.41(17) . .
O7 P3 C9 105.89(17) . .
O9 P3 C9 107.68(18) . .
C2 C1 N1 108.7(3) . .
C2 C1 H1A 109.9 . .
N1 C1 H1A 109.9 . .
C2 C1 H1B 109.9 . .
N1 C1 H1B 109.9 . .
H1A C1 H1B 108.3 . .
N2 C2 C1 108.3(3) . .
N2 C2 H2A 110.0 . .
C1 C2 H2A 110.0 . .
N2 C2 H2B 110.0 . .
C1 C2 H2B 110.0 . .
H2A C2 H2B 108.4 . .
N2 C3 C4 110.1(3) . .
N2 C3 H3A 109.6 . .
C4 C3 H3A 109.6 . .
N2 C3 H3B 109.6 . .
C4 C3 H3B 109.6 . .
H3A C3 H3B 108.2 . .
N3 C4 C3 112.3(3) . .
N3 C4 H4A 109.2 . .
C3 C4 H4A 109.2 . .
N3 C4 H4B 109.2 . .
C3 C4 H4B 109.2 . .
H4A C4 H4B 107.9 . .
C6 C5 N3 116.0(3) . .
C6 C5 H5A 108.3 . .
N3 C5 H5A 108.3 . .
C6 C5 H5B 108.3 . .
N3 C5 H5B 108.3 . .
H5A C5 H5B 107.4 . .
N1 C6 C5 117.2(3) . .
N1 C6 H6A 108.0 . .
C5 C6 H6A 108.0 . .
N1 C6 H6B 108.0 . .
C5 C6 H6B 108.0 . .
H6A C6 H6B 107.2 . .
N1 C7 P1 115.6(2) . .
N1 C7 H7A 108.4 . .
P1 C7 H7A 108.4 . .
N1 C7 H7B 108.4 . .
P1 C7 H7B 108.4 . .
H7A C7 H7B 107.4 . .
N2 C8 P2 110.9(3) . .
N2 C8 H8A 109.5 . .
P2 C8 H8A 109.5 . .
N2 C8 H8B 109.5 . .
P2 C8 H8B 109.5 . .
H8A C8 H8B 108.0 . .
N3 C9 P3 115.3(3) . .
N3 C9 H9A 108.4 . .
P3 C9 H9A 108.4 . .
N3 C9 H9B 108.4 . .
P3 C9 H9B 108.4 . .
H9A C9 H9B 107.5 . .
C6 N1 C7 112.4(3) . .
C6 N1 C1 115.4(3) . .
C7 N1 C1 109.3(3) . .
C6 N1 H1C 106.7 . .
C7 N1 H1C 106.4 . .
C1 N1 H1C 106.1 . .
C3 N2 C2 114.6(3) . .
C3 N2 C8 114.1(3) . .
C2 N2 C8 116.2(3) . .
C9 N3 C4 108.6(3) . .
C9 N3 C5 112.7(3) . .
C4 N3 C5 112.9(3) . .
C9 N3 H3C 108.3 . .
C4 N3 H3C 107.7 . .
C5 N3 H3C 106.5 . .
P1 O1 Dy1 164.61(18) . .
P1 O2 Dy1 144.49(16) . 2_656
P1 O3 H3D 109.5 . .
P2 O4 Dy1 125.00(14) . .
P2 O5 H5C 109.5 . .
P2 O6 Dy1 147.19(17) . 2_556
P3 O7 Dy1 146.23(16) . .
P3 O8 Dy1 167.53(19) . 2_566
O12' Cl1 O13' 111.4(8) . .
O12 Cl1 O13 104.6(11) . .
O12 Cl1 O10 121.8(15) . .
O13 Cl1 O10 108.2(9) . .
O12' Cl1 O10' 104.1(10) . .
O13' Cl1 O10' 108.2(6) . .
O12' Cl1 O11' 113.1(8) . .
O13' Cl1 O11' 117.3(8) . .
O10' Cl1 O11' 101.2(10) . .
O12 Cl1 O11 107.8(11) . .
O13 Cl1 O11 96.3(14) . .
O10 Cl1 O11 114.6(13) . .
Dy1 O1W H1WA 114.4 . .
Dy1 O1W H1WB 127.8 . .
H1WA O1W H1WB 111.6 . .
H2WA O2W H2WB 107.6 . .
H3WB O3W H3WA 109.5 . .
H4WA O4W H4WB 105.4 . .

loop_
_geom_bond_atom_site_label_1
_geom_bond_atom_site_label_2
_geom_bond_distance
_geom_bond_site_symmetry_2
Dy1 O8 2.212(3) 2_566
Dy1 O1 2.256(3) .
Dy1 O6 2.257(3) 2_556
Dy1 O7 2.263(3) .
Dy1 O2 2.302(3) 2_656
Dy1 O4 2.435(2) .
Dy1 O1W 2.483(3) .
P1 O1 1.486(3) .
P1 O2 1.493(3) .
P1 O3 1.568(3) .
P1 C7 1.808(4) .
P2 O6 1.495(3) .
P2 O4 1.527(3) .
P2 O5 1.561(3) .
P2 C8 1.797(4) .
P3 O8 1.500(3) .
P3 O7 1.506(3) .
P3 O9 1.527(3) .
P3 C9 1.830(4) .
C1 C2 1.511(5) .
C1 N1 1.516(4) .
C1 H1A 0.9700 .
C1 H1B 0.9700 .
C2 N2 1.458(5) .
C2 H2A 0.9700 .
C2 H2B 0.9700 .
C3 N2 1.445(5) .
C3 C4 1.521(6) .
C3 H3A 0.9700 .
C3 H3B 0.9700 .
C4 N3 1.502(5) .
C4 H4A 0.9700 .
C4 H4B 0.9700 .
C5 C6 1.513(5) .
C5 N3 1.525(5) .
C5 H5A 0.9700 .
C5 H5B 0.9700 .
C6 N1 1.508(5) .
C6 H6A 0.9700 .
C6 H6B 0.9700 .
C7 N1 1.512(5) .
C7 H7A 0.9700 .
C7 H7B 0.9700 .
C8 N2 1.468(5) .
C8 H8A 0.9700 .
C8 H8B 0.9700 .
C9 N3 1.499(5) .
C9 H9A 0.9700 .
C9 H9B 0.9700 .
N1 H1C 0.9028 .
N3 H3C 0.9082 .
O2 Dy1 2.302(3) 2_656
O3 H3D 0.8200 .
O5 H5C 0.8200 .
O6 Dy1 2.257(3) 2_556
O8 Dy1 2.212(3) 2_566
Cl1 O12 1.379(8) .
Cl1 O12' 1.381(7) .
Cl1 O13' 1.391(7) .
Cl1 O13 1.392(8) .
Cl1 O10 1.401(8) .
Cl1 O10' 1.401(7) .
Cl1 O11' 1.405(7) .
Cl1 O11 1.412(9) .
O1W H1WA 0.8564 .
O1W H1WB 0.8557 .
O2W H2WA 0.8547 .
O2W H2WB 0.8529 .
O3W H3WB 0.8586 .
O3W H3WA 0.8509 .
O4W H4WA 0.8548 .
O4W H4WB 0.8505 .

loop_
_geom_torsion_atom_site_label_1
_geom_torsion_atom_site_label_2
_geom_torsion_atom_site_label_3
_geom_torsion_atom_site_label_4
_geom_torsion
_geom_torsion_site_symmetry_4
N1 C1 C2 N2 -52.2(4) .
N2 C3 C4 N3 -42.3(5) .
N3 C5 C6 N1 -65.1(4) .
O1 P1 C7 N1 -29.0(3) .
O2 P1 C7 N1 -154.8(3) .
O3 P1 C7 N1 87.9(3) .
O6 P2 C8 N2 -170.3(3) .
O4 P2 C8 N2 -45.0(3) .
O5 P2 C8 N2 67.3(3) .
O8 P3 C9 N3 153.3(3) .
O7 P3 C9 N3 31.4(3) .
O9 P3 C9 N3 -88.4(3) .
C5 C6 N1 C7 -176.3(3) .
C5 C6 N1 C1 -50.1(4) .
P1 C7 N1 C6 -60.4(4) .
P1 C7 N1 C1 170.2(3) .
C2 C1 N1 C6 120.0(4) .
C2 C1 N1 C7 -112.2(4) .
C4 C3 N2 C2 145.1(3) .
C4 C3 N2 C8 -77.4(4) .
C1 C2 N2 C3 -77.9(4) .
C1 C2 N2 C8 145.5(3) .
P2 C8 N2 C3 130.3(3) .
P2 C8 N2 C2 -92.9(3) .
P3 C9 N3 C4 -173.9(3) .
P3 C9 N3 C5 60.3(4) .
C3 C4 N3 C9 177.4(3) .
C3 C4 N3 C5 -56.9(4) .
C6 C5 N3 C9 -109.1(4) .
C6 C5 N3 C4 127.5(4) .
O2 P1 O1 Dy1 -117.1(6) .
O3 P1 O1 Dy1 14.3(7) .
C7 P1 O1 Dy1 125.0(6) .
O1 P1 O2 Dy1 64.8(3) 2_656
O3 P1 O2 Dy1 -65.8(3) 2_656
C7 P1 O2 Dy1 -175.3(3) 2_656
O6 P2 O4 Dy1 -71.8(2) .
O5 P2 O4 Dy1 55.2(2) .
C8 P2 O4 Dy1 167.47(17) .
O4 P2 O6 Dy1 164.6(2) 2_556
O5 P2 O6 Dy1 42.1(3) 2_556
C8 P2 O6 Dy1 -74.6(3) 2_556
O8 P3 O7 Dy1 -28.2(3) .
O9 P3 O7 Dy1 -157.4(3) .
C9 P3 O7 Dy1 85.5(3) .
O7 P3 O8 Dy1 134.2(8) 2_566
O9 P3 O8 Dy1 -96.4(8) 2_566
C9 P3 O8 Dy1 19.1(9) 2_566
